data_2212547
loop_
_publ_author_name
'Khawar Rauf, M.'
'Badshah, Amin'
'Bolte, Michael'
'Ahmad, Imtiaz'

_publ_section_title
;
 1-(2,4-Dichlorobenzoyl)-3-phenylthiourea
;
_journal_coeditor_code FL2099
_journal_issue 3
_journal_name_full 'Acta Crystallographica Section E'
_journal_page_first o1155
_journal_page_last o1157
_journal_paper_doi 10.1107/S1600536807004527
_journal_volume 63
_journal_year 2007
_chemical_formula_iupac 'C14 H10 Cl2 N2 O S'
_chemical_formula_moiety 'C14 H10 Cl2 N2 O S'
_chemical_formula_sum 'C14 H10 Cl2 N2 O S'
_chemical_formula_weight 325.20
_chemical_name_systematic
;
1-(2,4-Dichlorobenzoyl)-3-phenylthiourea
;
_space_group_IT_number 2
_symmetry_cell_setting triclinic
_symmetry_space_group_name_Hall '-P 1'
_symmetry_space_group_name_H-M 'P -1'
_atom_sites_solution_hydrogens geom
_atom_sites_solution_primary direct
_atom_sites_solution_secondary difmap
_audit_creation_method SHELXL-97
_cell_angle_alpha 108.539(9)
_cell_angle_beta 91.077(10)
_cell_angle_gamma 101.126(9)
_cell_formula_units_Z 4
_cell_length_a 8.0222(10)
_cell_length_b 13.8576(15)
_cell_length_c 14.1496(17)
_cell_measurement_reflns_used 11336
_cell_measurement_temperature 173(2)
_cell_measurement_theta_max 25.7
_cell_measurement_theta_min 3.6
_cell_volume 1457.9(3)
_computing_cell_refinement X-AREA
_computing_data_collection 'X-AREA (Stoe & Cie, 2001)'
_computing_data_reduction X-AREA
_computing_molecular_graphics 'XP in SHELXTL-Plus (Sheldrick, 1991)'
_computing_publication_material 'SHELXL97 and PLATON (Spek, 2003)'
_computing_structure_refinement 'SHELXL97 (Sheldrick, 1997)'
_computing_structure_solution 'SHELXS97 (Sheldrick, 1997)'
_diffrn_ambient_temperature 173(2)
_diffrn_measured_fraction_theta_full 0.987
_diffrn_measured_fraction_theta_max 0.983
_diffrn_measurement_device_type 'Stoe IPDS-II two-circle'
_diffrn_measurement_method \w
_diffrn_radiation_monochromator graphite
_diffrn_radiation_source 'fine-focus sealed tube'
_diffrn_radiation_type MoK\a
_diffrn_radiation_wavelength 0.71073
_diffrn_reflns_av_R_equivalents 0.0537
_diffrn_reflns_av_sigmaI/netI 0.0171
_diffrn_reflns_limit_h_max 9
_diffrn_reflns_limit_h_min -9
_diffrn_reflns_limit_k_max 15
_diffrn_reflns_limit_k_min -16
_diffrn_reflns_limit_l_max 17
_diffrn_reflns_limit_l_min 0
_diffrn_reflns_number 15382
_diffrn_reflns_theta_full 25.00
_diffrn_reflns_theta_max 25.58
_diffrn_reflns_theta_min 3.61
_diffrn_standards_number 0
_exptl_absorpt_coefficient_mu 0.584
_exptl_absorpt_correction_T_max 0.8307
_exptl_absorpt_correction_T_min 0.7916
_exptl_absorpt_correction_type multi-scan
_exptl_absorpt_process_details '(MULABS; Spek, 2003; Blessing, 1995)'
_exptl_crystal_colour colourless
_exptl_crystal_density_diffrn 1.482
_exptl_crystal_density_method 'not measured'
_exptl_crystal_description block
_exptl_crystal_F_000 664
_exptl_crystal_size_max 0.42
_exptl_crystal_size_mid 0.37
_exptl_crystal_size_min 0.33
_refine_diff_density_max 0.855
_refine_diff_density_min -0.544
_refine_ls_extinction_method none
_refine_ls_goodness_of_fit_ref 1.051
_refine_ls_hydrogen_treatment constr
_refine_ls_matrix_type full
_refine_ls_number_parameters 361
_refine_ls_number_reflns 5382
_refine_ls_number_restraints 0
_refine_ls_restrained_S_all 1.051
_refine_ls_R_factor_all 0.0397
_refine_ls_R_factor_gt 0.0345
_refine_ls_shift/su_max 0.001
_refine_ls_shift/su_mean 0.000
_refine_ls_structure_factor_coef Fsqd
_refine_ls_weighting_details 'calc w=1/[\s^2^(Fo^2^)+(0.0618P)^2^+0.6908P] where P=(Fo^2^+2Fc^2^)/3'
_refine_ls_weighting_scheme calc
_refine_ls_wR_factor_gt 0.1018
_refine_ls_wR_factor_ref 0.1048
_reflns_number_gt 4738
_reflns_number_total 5382
_reflns_threshold_expression I>2\s(I)
_cod_data_source_file fl2099.cif
_cod_data_source_block I
_cod_database_code 2212547
_cod_database_fobs_code 2212547

loop_
_symmetry_equiv_pos_as_xyz
'x, y, z'
'-x, -y, -z'

loop_
_atom_site_type_symbol
_atom_site_label
_atom_site_fract_x
_atom_site_fract_y
_atom_site_fract_z
_atom_site_U_iso_or_equiv
_atom_site_adp_type
_atom_site_calc_flag
_atom_site_refinement_flags
_atom_site_occupancy
S S1 0.47333(6) 0.37717(4) 0.11111(3) 0.02697(13) Uani d . 1
Cl Cl1 0.39272(8) 0.82463(4) 0.14586(4) 0.04424(16) Uani d . 1
Cl Cl2 0.26913(10) 0.96585(5) 0.53363(5) 0.0615(2) Uani d . 1
C C1 0.2281(2) 0.60914(14) 0.15009(13) 0.0253(4) Uani d . 1
O O1 0.13688(19) 0.59834(11) 0.07572(10) 0.0361(4) Uani d . 1
N N1 0.32596(18) 0.53984(11) 0.15756(10) 0.0217(3) Uani d . 1
H H1 0.3881 0.5568 0.2146 0.026 Uiso calc R 1
C C2 0.3384(2) 0.44564(13) 0.08516(12) 0.0187(3) Uani d . 1
N N2 0.24144(19) 0.42011(12) -0.00079(10) 0.0224(3) Uani d . 1
H H2 0.1854 0.4664 -0.0079 0.027 Uiso calc R 1
C C11 0.2375(2) 0.69858(14) 0.24587(13) 0.0241(4) Uani d . 1
C C12 0.3089(2) 0.80025(15) 0.25016(14) 0.0286(4) Uani d . 1
C C13 0.3195(3) 0.88272(16) 0.33842(15) 0.0352(5) Uani d . 1
H H13 0.3694 0.9518 0.3415 0.042 Uiso calc R 1
C C14 0.2557(3) 0.86237(17) 0.42208(15) 0.0359(5) Uani d . 1
C C15 0.1832(3) 0.76277(17) 0.42136(15) 0.0328(4) Uani d . 1
H H15 0.1408 0.7507 0.4797 0.039 Uiso calc R 1
C C16 0.1746(2) 0.68092(16) 0.33187(14) 0.0291(4) Uani d . 1
H H16 0.1252 0.6120 0.3293 0.035 Uiso calc R 1
C C21 0.2206(2) 0.32422(14) -0.08225(12) 0.0198(3) Uani d . 1
C C22 0.2418(2) 0.32961(17) -0.17812(14) 0.0303(4) Uani d . 1
H H22 0.2787 0.3949 -0.1878 0.036 Uiso calc R 1
C C23 0.2082(3) 0.2382(2) -0.25907(15) 0.0434(6) Uani d . 1
H H23 0.2239 0.2409 -0.3246 0.052 Uiso calc R 1
C C24 0.1515(3) 0.14264(19) -0.24512(17) 0.0470(6) Uani d . 1
H H24 0.1262 0.0804 -0.3010 0.056 Uiso calc R 1
C C25 0.1324(3) 0.13880(17) -0.14970(18) 0.0410(5) Uani d . 1
H H25 0.0952 0.0735 -0.1401 0.049 Uiso calc R 1
C C26 0.1668(2) 0.22948(15) -0.06718(14) 0.0282(4) Uani d . 1
H H26 0.1535 0.2264 -0.0016 0.034 Uiso calc R 1
S S1A 0.49571(6) 0.38633(4) 0.59972(3) 0.02846(13) Uani d . 1
Cl Cl1A 0.07452(7) 0.58273(4) 0.82675(4) 0.04341(15) Uani d . 1
Cl Cl2A 0.27936(12) 0.99550(5) 0.99523(5) 0.0693(2) Uani d . 1
C C1A 0.2300(2) 0.60794(14) 0.63869(13) 0.0223(4) Uani d . 1
O O1A 0.13419(18) 0.59328(11) 0.56419(10) 0.0336(3) Uani d . 1
N N1A 0.33102(18) 0.54130(11) 0.64675(11) 0.0218(3) Uani d . 1
H H1A 0.3970 0.5613 0.7028 0.026 Uiso calc R 1
C C2A 0.3428(2) 0.44561(13) 0.57742(12) 0.0196(3) Uani d . 1
N N2A 0.23072(19) 0.40979(11) 0.49704(11) 0.0223(3) Uani d . 1
H H2A 0.1588 0.4488 0.4920 0.027 Uiso calc R 1
C C11A 0.2463(2) 0.70382(14) 0.72900(13) 0.0233(4) Uani d . 1
C C12A 0.1803(2) 0.70024(15) 0.81869(14) 0.0277(4) Uani d . 1
C C13A 0.1918(3) 0.78885(18) 0.90184(15) 0.0358(5) Uani d . 1
H H13A 0.1488 0.7846 0.9628 0.043 Uiso calc R 1
C C14A 0.2680(3) 0.88303(17) 0.89246(16) 0.0395(5) Uani d . 1
C C15A 0.3333(3) 0.89103(17) 0.80503(18) 0.0463(6) Uani d . 1
H H15A 0.3850 0.9572 0.8011 0.056 Uiso calc R 1
C C16A 0.3230(3) 0.80114(16) 0.72229(15) 0.0356(5) Uani d . 1
H H16A 0.3676 0.8060 0.6619 0.043 Uiso calc R 1
C C21A 0.2183(2) 0.31197(13) 0.41772(12) 0.0200(3) Uani d . 1
C C22A 0.2328(2) 0.31295(16) 0.31997(14) 0.0291(4) Uani d . 1
H H22A 0.2542 0.3770 0.3065 0.035 Uiso calc R 1
C C23A 0.2154(3) 0.21918(18) 0.24266(15) 0.0400(5) Uani d . 1
H H23A 0.2248 0.2192 0.1758 0.048 Uiso calc R 1
C C24A 0.1844(3) 0.12516(17) 0.26184(16) 0.0393(5) Uani d . 1
H H24A 0.1746 0.0614 0.2086 0.047 Uiso calc R 1
C C25A 0.1680(3) 0.12514(16) 0.35896(17) 0.0366(5) Uani d . 1
H H25A 0.1444 0.0610 0.3722 0.044 Uiso calc R 1
C C26A 0.1857(2) 0.21838(14) 0.43727(14) 0.0272(4) Uani d . 1
H H26A 0.1756 0.2181 0.5040 0.033 Uiso calc R 1

loop_
_atom_site_aniso_label
_atom_site_aniso_U_11
_atom_site_aniso_U_22
_atom_site_aniso_U_33
_atom_site_aniso_U_12
_atom_site_aniso_U_13
_atom_site_aniso_U_23
S1 0.0285(2) 0.0245(2) 0.0231(2) 0.01438(19) -0.00891(18) -0.00342(18)
Cl1 0.0539(3) 0.0434(3) 0.0306(3) 0.0027(2) 0.0058(2) 0.0096(2)
Cl2 0.0833(5) 0.0459(4) 0.0335(3) 0.0161(3) 0.0094(3) -0.0186(3)
C1 0.0236(9) 0.0255(9) 0.0222(9) 0.0092(7) -0.0042(7) -0.0004(7)
O1 0.0427(8) 0.0324(8) 0.0274(7) 0.0209(6) -0.0160(6) -0.0047(6)
N1 0.0236(7) 0.0220(7) 0.0143(7) 0.0103(6) -0.0064(5) -0.0039(6)
C2 0.0186(8) 0.0186(8) 0.0153(8) 0.0054(6) -0.0013(6) 0.0000(6)
N2 0.0279(8) 0.0222(8) 0.0129(7) 0.0121(6) -0.0050(6) -0.0036(6)
C11 0.0226(9) 0.0263(9) 0.0202(9) 0.0140(7) -0.0056(7) -0.0015(7)
C12 0.0293(9) 0.0268(10) 0.0251(9) 0.0110(8) -0.0017(7) -0.0007(8)
C13 0.0389(11) 0.0271(10) 0.0334(11) 0.0116(9) -0.0027(9) -0.0012(8)
C14 0.0391(11) 0.0336(11) 0.0260(10) 0.0153(9) 0.0011(8) -0.0071(8)
C15 0.0321(10) 0.0403(12) 0.0234(9) 0.0146(9) 0.0039(8) 0.0028(8)
C16 0.0267(9) 0.0298(10) 0.0278(10) 0.0124(8) -0.0053(7) 0.0018(8)
C21 0.0159(8) 0.0231(9) 0.0137(8) 0.0057(6) -0.0024(6) -0.0038(7)
C22 0.0315(10) 0.0366(11) 0.0198(9) 0.0070(8) 0.0002(7) 0.0052(8)
C23 0.0468(13) 0.0613(16) 0.0119(9) 0.0138(11) 0.0025(8) -0.0036(9)
C24 0.0454(13) 0.0423(14) 0.0317(12) 0.0127(10) -0.0053(10) -0.0192(10)
C25 0.0362(11) 0.0256(11) 0.0466(13) -0.0011(9) -0.0052(9) -0.0033(9)
C26 0.0276(9) 0.0282(10) 0.0233(9) 0.0016(8) 0.0014(7) 0.0034(8)
S1A 0.0291(2) 0.0262(2) 0.0253(2) 0.01592(19) -0.01042(18) -0.00339(18)
Cl1A 0.0412(3) 0.0403(3) 0.0455(3) -0.0040(2) 0.0076(2) 0.0167(2)
Cl2A 0.1125(6) 0.0396(4) 0.0405(3) 0.0358(4) -0.0132(4) -0.0184(3)
C1A 0.0200(8) 0.0216(9) 0.0220(9) 0.0050(7) -0.0030(7) 0.0025(7)
O1A 0.0349(7) 0.0276(7) 0.0305(7) 0.0151(6) -0.0153(6) -0.0051(6)
N1A 0.0237(7) 0.0196(7) 0.0161(7) 0.0076(6) -0.0079(6) -0.0034(6)
C2A 0.0197(8) 0.0197(8) 0.0171(8) 0.0059(6) -0.0015(6) 0.0021(7)
N2A 0.0243(7) 0.0201(8) 0.0184(7) 0.0104(6) -0.0047(6) -0.0025(6)
C11A 0.0213(8) 0.0211(9) 0.0230(9) 0.0097(7) -0.0056(7) -0.0015(7)
C12A 0.0187(8) 0.0293(10) 0.0301(10) 0.0056(7) -0.0036(7) 0.0028(8)
C13A 0.0288(10) 0.0463(13) 0.0250(10) 0.0163(9) -0.0029(8) -0.0031(9)
C14A 0.0509(13) 0.0302(11) 0.0293(11) 0.0184(10) -0.0085(9) -0.0066(9)
C15A 0.0671(16) 0.0192(10) 0.0431(13) 0.0051(10) -0.0071(11) 0.0002(9)
C16A 0.0516(13) 0.0254(10) 0.0254(10) 0.0041(9) -0.0040(9) 0.0049(8)
C21A 0.0177(8) 0.0205(8) 0.0168(8) 0.0062(6) -0.0036(6) -0.0017(7)
C22A 0.0323(10) 0.0306(10) 0.0200(9) 0.0038(8) -0.0043(7) 0.0041(8)
C23A 0.0453(12) 0.0446(13) 0.0161(9) 0.0001(10) 0.0019(8) -0.0038(9)
C24A 0.0379(11) 0.0311(11) 0.0286(11) 0.0020(9) 0.0034(8) -0.0151(8)
C25A 0.0370(11) 0.0207(10) 0.0421(12) 0.0031(8) 0.0012(9) -0.0016(9)
C26A 0.0330(10) 0.0241(10) 0.0194(9) 0.0060(8) 0.0009(7) 0.0001(7)

loop_
_atom_type_symbol
_atom_type_description
_atom_type_scat_dispersion_real
_atom_type_scat_dispersion_imag
_atom_type_scat_source
C C 0.0033 0.0016 'International Tables Vol C Tables 4.2.6.8 and 6.1.1.4'
H H 0.0000 0.0000 'International Tables Vol C Tables 4.2.6.8 and 6.1.1.4'
Cl Cl 0.1484 0.1585 'International Tables Vol C Tables 4.2.6.8 and 6.1.1.4'
N N 0.0061 0.0033 'International Tables Vol C Tables 4.2.6.8 and 6.1.1.4'
O O 0.0106 0.0060 'International Tables Vol C Tables 4.2.6.8 and 6.1.1.4'
S S 0.1246 0.1234 'International Tables Vol C Tables 4.2.6.8 and 6.1.1.4'

loop_
_geom_angle_atom_site_label_1
_geom_angle_atom_site_label_2
_geom_angle_atom_site_label_3
_geom_angle
O1 C1 N1 124.47(17)
O1 C1 C11 122.54(16)
N1 C1 C11 112.92(15)
C1 N1 C2 127.81(14)
C1 N1 H1 116.1
C2 N1 H1 116.1
N2 C2 N1 115.48(14)
N2 C2 S1 125.91(13)
N1 C2 S1 118.59(12)
C2 N2 C21 125.93(14)
C2 N2 H2 117.0
C21 N2 H2 117.0
C12 C11 C16 119.03(17)
C12 C11 C1 120.53(17)
C16 C11 C1 120.44(17)
C13 C12 C11 120.74(19)
C13 C12 Cl1 118.96(16)
C11 C12 Cl1 120.26(14)
C14 C13 C12 118.7(2)
C14 C13 H13 120.7
C12 C13 H13 120.7
C13 C14 C15 122.67(18)
C13 C14 Cl2 118.89(17)
C15 C14 Cl2 118.43(17)
C14 C15 C16 117.69(19)
C14 C15 H15 121.2
C16 C15 H15 121.2
C15 C16 C11 121.20(19)
C15 C16 H16 119.4
C11 C16 H16 119.4
C26 C21 C22 121.01(16)
C26 C21 N2 120.85(16)
C22 C21 N2 117.91(17)
C23 C22 C21 119.0(2)
C23 C22 H22 120.5
C21 C22 H22 120.5
C22 C23 C24 120.6(2)
C22 C23 H23 119.7
C24 C23 H23 119.7
C25 C24 C23 119.57(19)
C25 C24 H24 120.2
C23 C24 H24 120.2
C24 C25 C26 120.8(2)
C24 C25 H25 119.6
C26 C25 H25 119.6
C21 C26 C25 118.98(18)
C21 C26 H26 120.5
C25 C26 H26 120.5
O1A C1A N1A 124.09(16)
O1A C1A C11A 121.46(16)
N1A C1A C11A 114.44(14)
C1A N1A C2A 128.38(14)
C1A N1A H1A 115.8
C2A N1A H1A 115.8
N2A C2A N1A 116.04(14)
N2A C2A S1A 125.34(13)
N1A C2A S1A 118.62(12)
C2A N2A C21A 125.05(14)
C2A N2A H2A 117.5
C21A N2A H2A 117.5
C12A C11A C16A 118.36(17)
C12A C11A C1A 122.14(17)
C16A C11A C1A 119.43(17)
C13A C12A C11A 122.46(19)
C13A C12A Cl1A 118.14(16)
C11A C12A Cl1A 119.38(14)
C14A C13A C12A 117.5(2)
C14A C13A H13A 121.2
C12A C13A H13A 121.2
C13A C14A C15A 122.33(19)
C13A C14A Cl2A 118.16(18)
C15A C14A Cl2A 119.52(18)
C14A C15A C16A 119.6(2)
C14A C15A H15A 120.2
C16A C15A H15A 120.2
C15A C16A C11A 119.7(2)
C15A C16A H16A 120.2
C11A C16A H16A 120.2
C26A C21A C22A 120.42(16)
C26A C21A N2A 120.99(15)
C22A C21A N2A 118.54(16)
C23A C22A C21A 119.10(19)
C23A C22A H22A 120.5
C21A C22A H22A 120.5
C22A C23A C24A 120.79(19)
C22A C23A H23A 119.6
C24A C23A H23A 119.6
C25A C24A C23A 119.56(18)
C25A C24A H24A 120.2
C23A C24A H24A 120.2
C24A C25A C26A 120.4(2)
C24A C25A H25A 119.8
C26A C25A H25A 119.8
C21A C26A C25A 119.77(18)
C21A C26A H26A 120.1
C25A C26A H26A 120.1

loop_
_geom_bond_atom_site_label_1
_geom_bond_atom_site_label_2
_geom_bond_distance
_geom_bond_publ_flag
S1 C2 1.6761(17) y
Cl1 C12 1.735(2) ?
Cl2 C14 1.747(2) ?
C1 O1 1.222(2) y
C1 N1 1.379(2) y
C1 C11 1.507(2) ?
N1 C2 1.403(2) y
N1 H1 0.8800 ?
C2 N2 1.339(2) y
N2 C21 1.434(2) ?
N2 H2 0.8800 ?
C11 C12 1.396(3) ?
C11 C16 1.400(3) ?
C12 C13 1.387(3) ?
C13 C14 1.386(3) ?
C13 H13 0.9500 ?
C14 C15 1.387(3) ?
C15 C16 1.396(3) ?
C15 H15 0.9500 ?
C16 H16 0.9500 ?
C21 C26 1.385(3) ?
C21 C22 1.394(3) ?
C22 C23 1.387(3) ?
C22 H22 0.9500 ?
C23 C24 1.392(4) ?
C23 H23 0.9500 ?
C24 C25 1.378(4) ?
C24 H24 0.9500 ?
C25 C26 1.393(3) ?
C25 H25 0.9500 ?
C26 H26 0.9500 ?
S1A C2A 1.6785(17) y
Cl1A C12A 1.724(2) ?
Cl2A C14A 1.747(2) ?
C1A O1A 1.231(2) y
C1A N1A 1.369(2) y
C1A C11A 1.504(2) ?
N1A C2A 1.398(2) y
N1A H1A 0.8800 ?
C2A N2A 1.334(2) y
N2A C21A 1.443(2) ?
N2A H2A 0.8800 ?
C11A C12A 1.396(3) ?
C11A C16A 1.403(3) ?
C12A C13A 1.391(3) ?
C13A C14A 1.378(3) ?
C13A H13A 0.9500 ?
C14A C15A 1.381(4) ?
C15A C16A 1.399(3) ?
C15A H15A 0.9500 ?
C16A H16A 0.9500 ?
C21A C26A 1.388(3) ?
C21A C22A 1.394(3) ?
C22A C23A 1.387(3) ?
C22A H22A 0.9500 ?
C23A C24A 1.391(3) ?
C23A H23A 0.9500 ?
C24A C25A 1.383(3) ?
C24A H24A 0.9500 ?
C25A C26A 1.389(3) ?
C25A H25A 0.9500 ?
C26A H26A 0.9500 ?

loop_
_geom_hbond_atom_site_label_D
_geom_hbond_atom_site_label_H
_geom_hbond_atom_site_label_A
_geom_hbond_site_symmetry_A
_geom_hbond_distance_DH
_geom_hbond_distance_HA
_geom_hbond_distance_DA
_geom_hbond_angle_DHA
N1 H1 S1A 2_666 0.88 2.59 3.4502(15) 166.6
N2 H2 O1 . 0.88 1.95 2.666(2) 137.3
N1A H1A S1 2_666 0.88 2.62 3.4829(15) 166.7
N2A H2A O1A . 0.88 1.99 2.687(2) 135.5
N2A H2A O1A 2_566 0.88 2.37 3.026(2) 131.9

loop_
_geom_torsion_atom_site_label_1
_geom_torsion_atom_site_label_2
_geom_torsion_atom_site_label_3
_geom_torsion_atom_site_label_4
_geom_torsion
O1 C1 N1 C2 -1.2(3)
C11 C1 N1 C2 175.89(16)
C1 N1 C2 N2 -0.9(3)
C1 N1 C2 S1 177.64(15)
N1 C2 N2 C21 -174.22(16)
S1 C2 N2 C21 7.4(3)
O1 C1 C11 C12 -67.5(3)
N1 C1 C11 C12 115.34(19)
O1 C1 C11 C16 112.4(2)
N1 C1 C11 C16 -64.7(2)
C16 C11 C12 C13 0.7(3)
C1 C11 C12 C13 -179.35(17)
C16 C11 C12 Cl1 178.47(14)
C1 C11 C12 Cl1 -1.6(2)
C11 C12 C13 C14 -0.8(3)
Cl1 C12 C13 C14 -178.59(16)
C12 C13 C14 C15 0.6(3)
C12 C13 C14 Cl2 179.80(15)
C13 C14 C15 C16 -0.3(3)
Cl2 C14 C15 C16 -179.52(15)
C14 C15 C16 C11 0.2(3)
C12 C11 C16 C15 -0.4(3)
C1 C11 C16 C15 179.63(16)
C2 N2 C21 C26 55.3(2)
C2 N2 C21 C22 -130.16(19)
C26 C21 C22 C23 0.0(3)
N2 C21 C22 C23 -174.56(17)
C21 C22 C23 C24 1.0(3)
C22 C23 C24 C25 -1.4(3)
C23 C24 C25 C26 0.9(3)
C22 C21 C26 C25 -0.5(3)
N2 C21 C26 C25 173.86(17)
C24 C25 C26 C21 0.1(3)
O1A C1A N1A C2A -2.2(3)
C11A C1A N1A C2A 178.66(16)
C1A N1A C2A N2A -6.8(3)
C1A N1A C2A S1A 172.22(15)
N1A C2A N2A C21A -178.59(16)
S1A C2A N2A C21A 2.5(3)
O1A C1A C11A C12A 108.7(2)
N1A C1A C11A C12A -72.2(2)
O1A C1A C11A C16A -68.2(2)
N1A C1A C11A C16A 111.0(2)
C16A C11A C12A C13A -1.8(3)
C1A C11A C12A C13A -178.64(16)
C16A C11A C12A Cl1A 176.27(15)
C1A C11A C12A Cl1A -0.6(2)
C11A C12A C13A C14A 1.7(3)
Cl1A C12A C13A C14A -176.34(16)
C12A C13A C14A C15A -0.8(3)
C12A C13A C14A Cl2A 178.59(15)
C13A C14A C15A C16A 0.0(4)
Cl2A C14A C15A C16A -179.41(18)
C14A C15A C16A C11A 0.0(4)
C12A C11A C16A C15A 0.9(3)
C1A C11A C16A C15A 177.83(19)
C2A N2A C21A C26A 59.5(2)
C2A N2A C21A C22A -123.13(19)
C26A C21A C22A C23A -0.5(3)
N2A C21A C22A C23A -177.88(17)
C21A C22A C23A C24A -0.1(3)
C22A C23A C24A C25A 1.0(3)
C23A C24A C25A C26A -1.3(3)
C22A C21A C26A C25A 0.2(3)
N2A C21A C26A C25A 177.54(16)
C24A C25A C26A C21A 0.7(3)

loop_
_cod_related_entry_id
_cod_related_entry_database
_cod_related_entry_code
1 ChemSpider 771162
